data_1508627
loop_
_publ_author_name
'Wang, Huiyuan'
'Li, Lili'
'Lin, Wei'
'Xu, Pan'
'Huang, Zhibin'
'Shi, Daqing'

_publ_section_title
;
 An efficient synthesis of pyrrolo[2,3,4-kl]acridin-1-one derivatives
 catalyzed by L-proline.
;
_journal_issue 17
_journal_name_full 'Organic letters'
_journal_page_first 4598
_journal_page_last 4601
_journal_paper_doi 10.1021/ol302058g
_journal_volume 14
_journal_year 2012
_chemical_formula_moiety 'C22 H17 F N2 O'
_chemical_formula_sum 'C22 H17 F N2 O'
_chemical_formula_weight 344.38
_chemical_name_systematic
; 
 ? 
;
_space_group_IT_number 15
_symmetry_cell_setting monoclinic
_symmetry_Int_Tables_number 15
_symmetry_space_group_name_Hall '-C 2yc'
_symmetry_space_group_name_H-M 'C 1 2/c 1'
_atom_sites_solution_hydrogens geom
_atom_sites_solution_primary direct
_atom_sites_solution_secondary difmap
_audit_creation_method SHELXL-97
_cell_angle_alpha 90.00
_cell_angle_beta 116.131(4)
_cell_angle_gamma 90.00
_cell_formula_units_Z 8
_cell_length_a 21.500(5)
_cell_length_b 9.8086(19)
_cell_length_c 18.115(4)
_cell_measurement_reflns_used 5624
_cell_measurement_temperature 293(2)
_cell_measurement_theta_max 25.3
_cell_measurement_theta_min 3.1
_cell_volume 3429.7(13)
_computing_cell_refinement CrystalClear
_computing_data_collection CrystalClear
_computing_data_reduction CrystalStructure
_computing_structure_refinement 'SHELXL-97 (Sheldrick, 1997)'
_computing_structure_solution 'SHELXS-97 (Sheldrick, 1990)'
_diffrn_ambient_temperature 293(2)
_diffrn_detector_area_resol_mean 7.31
_diffrn_measured_fraction_theta_full 0.997
_diffrn_measured_fraction_theta_max 0.997
_diffrn_measurement_device_type 'Rigaku Mercury'
_diffrn_measurement_method \w
_diffrn_radiation_monochromator graphite
_diffrn_radiation_source 'fine-focus sealed tube'
_diffrn_radiation_type MoK\a
_diffrn_radiation_wavelength 0.71070
_diffrn_reflns_av_R_equivalents 0.0274
_diffrn_reflns_av_sigmaI/netI 0.0220
_diffrn_reflns_limit_h_max 24
_diffrn_reflns_limit_h_min -25
_diffrn_reflns_limit_k_max 11
_diffrn_reflns_limit_k_min -11
_diffrn_reflns_limit_l_max 21
_diffrn_reflns_limit_l_min -19
_diffrn_reflns_number 15717
_diffrn_reflns_theta_full 25.35
_diffrn_reflns_theta_max 25.35
_diffrn_reflns_theta_min 3.06
_exptl_absorpt_coefficient_mu 0.090
_exptl_absorpt_correction_T_max 0.957
_exptl_absorpt_correction_T_min 0.753
_exptl_absorpt_correction_type multi-scan
_exptl_absorpt_process_details 'Jacobson, R. (1998) Private communication'
_exptl_crystal_colour yellow
_exptl_crystal_density_diffrn 1.334
_exptl_crystal_density_method 'not measured'
_exptl_crystal_description block
_exptl_crystal_F_000 1440
_exptl_crystal_size_max 0.80
_exptl_crystal_size_mid 0.70
_exptl_crystal_size_min 0.50
_refine_diff_density_max 0.140
_refine_diff_density_min -0.214
_refine_diff_density_rms 0.045
_refine_ls_extinction_method none
_refine_ls_goodness_of_fit_ref 1.058
_refine_ls_hydrogen_treatment constr
_refine_ls_matrix_type full
_refine_ls_number_parameters 238
_refine_ls_number_reflns 3129
_refine_ls_number_restraints 0
_refine_ls_restrained_S_all 1.058
_refine_ls_R_factor_all 0.0638
_refine_ls_R_factor_gt 0.0570
_refine_ls_shift/su_max 0.000
_refine_ls_shift/su_mean 0.000
_refine_ls_structure_factor_coef Fsqd
_refine_ls_weighting_details 'calc w=1/[\s^2^(Fo^2^)+(0.0588P)^2^+2.8245P] where P=(Fo^2^+2Fc^2^)/3'
_refine_ls_weighting_scheme calc
_refine_ls_wR_factor_gt 0.1292
_refine_ls_wR_factor_ref 0.1338
_reflns_number_gt 2825
_reflns_number_total 3129
_reflns_threshold_expression >2sigma(I)
_cod_data_source_file ol302058g_si_001.cif
_cod_data_source_block shelxl
_cod_original_sg_symbol_H-M 'C 2/c'
_cod_database_code 1508627

loop_
_symmetry_equiv_pos_as_xyz
'x, y, z'
'-x, y, -z+1/2'
'x+1/2, y+1/2, z'
'-x+1/2, y+1/2, -z+1/2'
'-x, -y, -z'
'x, -y, z-1/2'
'-x+1/2, -y+1/2, -z'
'x+1/2, -y+1/2, z-1/2'

loop_
_atom_site_label
_atom_site_type_symbol
_atom_site_fract_x
_atom_site_fract_y
_atom_site_fract_z
_atom_site_U_iso_or_equiv
_atom_site_adp_type
_atom_site_occupancy
_atom_site_symmetry_multiplicity
_atom_site_calc_flag
_atom_site_refinement_flags
F1 F 0.53127(6) 0.34281(16) 0.15905(9) 0.0779(4) Uani 1 1 d .
O1 O 0.30738(7) 0.39339(14) 0.20429(9) 0.0559(4) Uani 1 1 d .
N1 N 0.21148(8) 0.24844(15) 0.14749(9) 0.0419(4) Uani 1 1 d .
N2 N 0.30765(8) 0.00076(16) 0.00825(10) 0.0464(4) Uani 1 1 d .
C1 C 0.19307(9) 0.13212(17) 0.09579(11) 0.0389(4) Uani 1 1 d .
C2 C 0.27712(10) 0.29709(18) 0.16104(11) 0.0419(4) Uani 1 1 d .
C3 C 0.30058(9) 0.20609(17) 0.11278(10) 0.0386(4) Uani 1 1 d .
C4 C 0.24980(9) 0.11270(17) 0.07511(11) 0.0388(4) Uani 1 1 d .
C5 C 0.36143(9) 0.19754(19) 0.10148(11) 0.0406(4) Uani 1 1 d .
C6 C 0.41963(10) 0.2828(2) 0.13962(12) 0.0485(5) Uani 1 1 d .
H6 H 0.4205 0.3521 0.1751 0.058 Uiso 1 1 calc R
C7 C 0.47452(10) 0.2608(2) 0.12304(13) 0.0556(5) Uani 1 1 d .
C8 C 0.47664(11) 0.1592(3) 0.07102(14) 0.0605(6) Uani 1 1 d .
H8 H 0.5154 0.1485 0.0613 0.073 Uiso 1 1 calc R
C9 C 0.42094(11) 0.0753(2) 0.03436(13) 0.0559(5) Uani 1 1 d .
H9 H 0.4220 0.0063 -0.0003 0.067 Uiso 1 1 calc R
C10 C 0.36155(10) 0.09110(19) 0.04796(11) 0.0442(4) Uani 1 1 d .
C11 C 0.25262(10) 0.01199(18) 0.02192(11) 0.0414(4) Uani 1 1 d .
C12 C 0.18840(10) -0.07212(19) -0.02155(12) 0.0469(5) Uani 1 1 d .
H12A H 0.2017 -0.1625 -0.0311 0.056 Uiso 1 1 calc R
H12B H 0.1603 -0.0314 -0.0748 0.056 Uiso 1 1 calc R
C13 C 0.14370(10) -0.08592(19) 0.02596(12) 0.0459(5) Uani 1 1 d .
C14 C 0.14014(10) 0.04523(19) 0.06933(12) 0.0458(5) Uani 1 1 d .
H14 H 0.1011 0.0643 0.0772 0.055 Uiso 1 1 calc R
C15 C 0.07067(11) -0.1301(2) -0.03501(14) 0.0624(6) Uani 1 1 d .
H15A H 0.0423 -0.1399 -0.0066 0.094 Uiso 1 1 calc R
H15B H 0.0731 -0.2157 -0.0593 0.094 Uiso 1 1 calc R
H15C H 0.0509 -0.0624 -0.0773 0.094 Uiso 1 1 calc R
C16 C 0.17588(12) -0.1942(2) 0.09346(14) 0.0583(6) Uani 1 1 d .
H16A H 0.2231 -0.1704 0.1285 0.087 Uiso 1 1 calc R
H16B H 0.1744 -0.2814 0.0687 0.087 Uiso 1 1 calc R
H16C H 0.1502 -0.1985 0.1254 0.087 Uiso 1 1 calc R
C17 C 0.17191(9) 0.30287(18) 0.18628(11) 0.0415(4) Uani 1 1 d .
C18 C 0.16234(11) 0.4427(2) 0.18577(12) 0.0507(5) Uani 1 1 d .
H18 H 0.1816 0.5000 0.1604 0.061 Uiso 1 1 calc R
C19 C 0.12416(12) 0.4961(3) 0.22306(14) 0.0647(6) Uani 1 1 d .
H19 H 0.1179 0.5899 0.2233 0.078 Uiso 1 1 calc R
C20 C 0.09531(13) 0.4118(3) 0.25994(16) 0.0746(8) Uani 1 1 d .
H20 H 0.0689 0.4484 0.2843 0.090 Uiso 1 1 calc R
C21 C 0.10532(13) 0.2726(3) 0.26106(15) 0.0722(7) Uani 1 1 d .
H21 H 0.0857 0.2157 0.2862 0.087 Uiso 1 1 calc R
C22 C 0.14450(11) 0.2174(2) 0.22485(13) 0.0545(5) Uani 1 1 d .
H22 H 0.1522 0.1239 0.2265 0.065 Uiso 1 1 calc R

loop_
_atom_site_aniso_label
_atom_site_aniso_U_11
_atom_site_aniso_U_22
_atom_site_aniso_U_33
_atom_site_aniso_U_23
_atom_site_aniso_U_13
_atom_site_aniso_U_12
F1 0.0478(7) 0.1028(11) 0.0816(9) -0.0090(8) 0.0271(7) -0.0206(7)
O1 0.0621(9) 0.0492(8) 0.0598(9) -0.0176(7) 0.0298(7) -0.0109(7)
N1 0.0494(9) 0.0345(8) 0.0493(9) -0.0059(7) 0.0287(7) -0.0008(7)
N2 0.0517(9) 0.0445(9) 0.0502(9) -0.0030(7) 0.0292(8) 0.0026(7)
C1 0.0448(10) 0.0332(9) 0.0439(10) -0.0005(7) 0.0242(8) 0.0021(8)
C2 0.0492(11) 0.0366(9) 0.0419(10) -0.0008(8) 0.0219(8) -0.0005(8)
C3 0.0441(10) 0.0356(9) 0.0381(9) -0.0007(7) 0.0199(8) 0.0001(8)
C4 0.0445(10) 0.0349(9) 0.0404(9) 0.0016(7) 0.0218(8) 0.0022(8)
C5 0.0420(10) 0.0438(10) 0.0382(9) 0.0053(8) 0.0197(8) 0.0017(8)
C6 0.0474(11) 0.0529(11) 0.0439(10) 0.0005(9) 0.0190(9) -0.0020(9)
C7 0.0381(11) 0.0711(14) 0.0559(12) 0.0063(11) 0.0193(9) -0.0049(10)
C8 0.0492(12) 0.0768(15) 0.0645(14) 0.0066(12) 0.0332(11) 0.0067(11)
C9 0.0554(12) 0.0634(13) 0.0586(13) 0.0010(10) 0.0340(10) 0.0077(10)
C10 0.0478(11) 0.0456(10) 0.0440(10) 0.0036(8) 0.0246(9) 0.0051(9)
C11 0.0487(10) 0.0370(9) 0.0418(10) -0.0005(8) 0.0230(8) 0.0010(8)
C12 0.0544(11) 0.0407(10) 0.0484(11) -0.0069(8) 0.0250(9) -0.0036(9)
C13 0.0518(11) 0.0373(10) 0.0524(11) -0.0061(8) 0.0263(9) -0.0067(8)
C14 0.0457(10) 0.0410(10) 0.0566(12) -0.0025(9) 0.0279(9) 0.0012(8)
C15 0.0588(13) 0.0593(13) 0.0681(14) -0.0096(11) 0.0269(11) -0.0165(11)
C16 0.0786(15) 0.0408(11) 0.0618(13) 0.0002(10) 0.0367(12) -0.0003(10)
C17 0.0458(10) 0.0428(10) 0.0388(9) -0.0025(8) 0.0211(8) 0.0060(8)
C18 0.0619(12) 0.0430(11) 0.0449(11) -0.0035(8) 0.0215(9) 0.0086(9)
C19 0.0644(14) 0.0650(14) 0.0570(13) -0.0169(11) 0.0196(11) 0.0172(12)
C20 0.0622(15) 0.100(2) 0.0664(15) -0.0287(14) 0.0331(12) 0.0109(14)
C21 0.0728(15) 0.097(2) 0.0630(14) -0.0103(13) 0.0446(13) -0.0099(14)
C22 0.0614(13) 0.0555(12) 0.0557(12) -0.0002(10) 0.0341(10) 0.0022(10)

loop_
_atom_type_symbol
_atom_type_description
_atom_type_scat_dispersion_real
_atom_type_scat_dispersion_imag
_atom_type_scat_source
C C 0.0033 0.0016 'International Tables Vol C Tables 4.2.6.8 and 6.1.1.4'
H H 0.0000 0.0000 'International Tables Vol C Tables 4.2.6.8 and 6.1.1.4'
N N 0.0061 0.0033 'International Tables Vol C Tables 4.2.6.8 and 6.1.1.4'
O O 0.0106 0.0060 'International Tables Vol C Tables 4.2.6.8 and 6.1.1.4'
F F 0.0171 0.0103 'International Tables Vol C Tables 4.2.6.8 and 6.1.1.4'

loop_
_geom_angle_atom_site_label_1
_geom_angle_atom_site_label_2
_geom_angle_atom_site_label_3
_geom_angle
C2 N1 C1 110.83(14)
C2 N1 C17 123.96(15)
C1 N1 C17 125.03(15)
C11 N2 C10 117.76(16)
C14 C1 N1 134.36(17)
C14 C1 C4 120.70(16)
N1 C1 C4 104.88(15)
O1 C2 N1 125.96(17)
O1 C2 C3 128.46(17)
N1 C2 C3 105.57(15)
C4 C3 C5 118.58(16)
C4 C3 C2 107.18(15)
C5 C3 C2 134.21(16)
C3 C4 C11 123.61(17)
C3 C4 C1 111.51(16)
C11 C4 C1 124.88(17)
C6 C5 C3 125.00(17)
C6 C5 C10 120.08(17)
C3 C5 C10 114.91(16)
C7 C6 C5 117.95(19)
C7 C6 H6 121.0
C5 C6 H6 121.0
C6 C7 F1 118.8(2)
C6 C7 C8 123.8(2)
F1 C7 C8 117.33(18)
C9 C8 C7 118.77(19)
C9 C8 H8 120.6
C7 C8 H8 120.6
C8 C9 C10 121.2(2)
C8 C9 H9 119.4
C10 C9 H9 119.4
N2 C10 C9 117.02(17)
N2 C10 C5 124.81(16)
C9 C10 C5 118.17(18)
N2 C11 C4 120.25(17)
N2 C11 C12 123.46(16)
C4 C11 C12 116.14(16)
C11 C12 C13 114.10(15)
C11 C12 H12A 108.7
C13 C12 H12A 108.7
C11 C12 H12B 108.7
C13 C12 H12B 108.7
H12A C12 H12B 107.6
C14 C13 C15 109.98(17)
C14 C13 C16 106.27(16)
C15 C13 C16 109.75(17)
C14 C13 C12 113.29(15)
C15 C13 C12 108.25(16)
C16 C13 C12 109.27(16)
C1 C14 C13 119.75(17)
C1 C14 H14 120.1
C13 C14 H14 120.1
C13 C15 H15A 109.5
C13 C15 H15B 109.5
H15A C15 H15B 109.5
C13 C15 H15C 109.5
H15A C15 H15C 109.5
H15B C15 H15C 109.5
C13 C16 H16A 109.5
C13 C16 H16B 109.5
H16A C16 H16B 109.5
C13 C16 H16C 109.5
H16A C16 H16C 109.5
H16B C16 H16C 109.5
C22 C17 C18 120.65(18)
C22 C17 N1 120.23(17)
C18 C17 N1 119.12(17)
C19 C18 C17 119.5(2)
C19 C18 H18 120.3
C17 C18 H18 120.3
C20 C19 C18 120.4(2)
C20 C19 H19 119.8
C18 C19 H19 119.8
C19 C20 C21 120.2(2)
C19 C20 H20 119.9
C21 C20 H20 119.9
C20 C21 C22 120.2(2)
C20 C21 H21 119.9
C22 C21 H21 119.9
C17 C22 C21 119.1(2)
C17 C22 H22 120.4
C21 C22 H22 120.4

loop_
_geom_bond_atom_site_label_1
_geom_bond_atom_site_label_2
_geom_bond_distance
F1 C7 1.364(2)
O1 C2 1.217(2)
N1 C2 1.405(2)
N1 C1 1.417(2)
N1 C17 1.425(2)
N2 C11 1.316(2)
N2 C10 1.383(3)
C1 C14 1.331(3)
C1 C4 1.438(2)
C2 C3 1.485(2)
C3 C4 1.357(2)
C3 C5 1.413(3)
C4 C11 1.400(2)
C5 C6 1.408(3)
C5 C10 1.426(3)
C6 C7 1.357(3)
C6 H6 0.9300
C7 C8 1.386(3)
C8 C9 1.361(3)
C8 H8 0.9300
C9 C10 1.411(3)
C9 H9 0.9300
C11 C12 1.500(3)
C12 C13 1.553(3)
C12 H12A 0.9700
C12 H12B 0.9700
C13 C14 1.527(3)
C13 C15 1.532(3)
C13 C16 1.535(3)
C14 H14 0.9300
C15 H15A 0.9600
C15 H15B 0.9600
C15 H15C 0.9600
C16 H16A 0.9600
C16 H16B 0.9600
C16 H16C 0.9600
C17 C22 1.379(3)
C17 C18 1.387(3)
C18 C19 1.376(3)
C18 H18 0.9300
C19 C20 1.371(4)
C19 H19 0.9300
C20 C21 1.381(4)
C20 H20 0.9300
C21 C22 1.385(3)
C21 H21 0.9300
C22 H22 0.9300

loop_
_geom_torsion_atom_site_label_1
_geom_torsion_atom_site_label_2
_geom_torsion_atom_site_label_3
_geom_torsion_atom_site_label_4
_geom_torsion
C2 N1 C1 C14 175.0(2)
C17 N1 C1 C14 -0.2(3)
C2 N1 C1 C4 -1.90(19)
C17 N1 C1 C4 -177.09(16)
C1 N1 C2 O1 -178.17(18)
C17 N1 C2 O1 -2.9(3)
C1 N1 C2 C3 1.26(19)
C17 N1 C2 C3 176.51(15)
O1 C2 C3 C4 179.34(19)
N1 C2 C3 C4 -0.07(19)
O1 C2 C3 C5 1.1(3)
N1 C2 C3 C5 -178.33(19)
C5 C3 C4 C11 -3.5(3)
C2 C3 C4 C11 177.94(16)
C5 C3 C4 C1 177.44(15)
C2 C3 C4 C1 -1.1(2)
C14 C1 C4 C3 -175.53(17)
N1 C1 C4 C3 1.9(2)
C14 C1 C4 C11 5.4(3)
N1 C1 C4 C11 -177.19(16)
C4 C3 C5 C6 -176.80(17)
C2 C3 C5 C6 1.3(3)
C4 C3 C5 C10 2.0(2)
C2 C3 C5 C10 -179.88(18)
C3 C5 C6 C7 179.37(18)
C10 C5 C6 C7 0.6(3)
C5 C6 C7 F1 179.64(17)
C5 C6 C7 C8 -0.2(3)
C6 C7 C8 C9 -0.4(3)
F1 C7 C8 C9 179.8(2)
C7 C8 C9 C10 0.6(3)
C11 N2 C10 C9 178.33(17)
C11 N2 C10 C5 -1.3(3)
C8 C9 C10 N2 -179.80(19)
C8 C9 C10 C5 -0.1(3)
C6 C5 C10 N2 179.17(17)
C3 C5 C10 N2 0.3(3)
C6 C5 C10 C9 -0.5(3)
C3 C5 C10 C9 -179.34(17)
C10 N2 C11 C4 0.0(3)
C10 N2 C11 C12 175.37(16)
C3 C4 C11 N2 2.5(3)
C1 C4 C11 N2 -178.57(17)
C3 C4 C11 C12 -173.24(17)
C1 C4 C11 C12 5.7(3)
N2 C11 C12 C13 156.65(17)
C4 C11 C12 C13 -27.8(2)
C11 C12 C13 C14 39.0(2)
C11 C12 C13 C15 161.23(17)
C11 C12 C13 C16 -79.3(2)
N1 C1 C14 C13 -168.67(19)
C4 C1 C14 C13 7.8(3)
C15 C13 C14 C1 -151.05(19)
C16 C13 C14 C1 90.2(2)
C12 C13 C14 C1 -29.8(3)
C2 N1 C17 C22 -129.7(2)
C1 N1 C17 C22 44.9(3)
C2 N1 C17 C18 49.4(3)
C1 N1 C17 C18 -136.07(19)
C22 C17 C18 C19 -1.0(3)
N1 C17 C18 C19 179.97(18)
C17 C18 C19 C20 -0.5(3)
C18 C19 C20 C21 1.0(4)
C19 C20 C21 C22 -0.1(4)
C18 C17 C22 C21 2.0(3)
N1 C17 C22 C21 -179.03(19)
C20 C21 C22 C17 -1.4(4)

loop_
_cod_related_entry_id
_cod_related_entry_database
_cod_related_entry_code
1 ChemSpider 30652025
